data_4064620
loop_
_publ_author_name
'Zhang, Xiang'
'Luck, Rudy L.'
'Fang, Shiyue'

_publ_section_title
;
 Ferrosalen and Ferrosalen-Type Ligands: Structural Modulation and
 Applications in Asymmetric Catalysis
;
_journal_issue 9
_journal_name_full Organometallics
_journal_page_first 2609
_journal_paper_doi 10.1021/om2002206
_journal_volume 30
_journal_year 2011
_chemical_absolute_configuration ad
_chemical_compound_source 'synthesis as described'
_chemical_formula_moiety 'C32 H30 Cu1 Fe2 N2 O2'
_chemical_formula_sum 'C32 H30 Cu Fe2 N2 O2'
_chemical_formula_weight 649.83
_chemical_name_systematic
;
 ?
;
_space_group_IT_number 152
_symmetry_cell_setting trigonal
_symmetry_Int_Tables_number 152
_symmetry_space_group_name_Hall 'P 31 2"'
_symmetry_space_group_name_H-M 'P 31 2 1'
_atom_sites_solution_hydrogens geom
_atom_sites_solution_primary direct
_atom_sites_solution_secondary difmap
_audit_creation_date 2011-03-07T15:26:33-00:00
_audit_creation_method 'WinGX routine CIF_UPDATE'
_cell_angle_alpha 90
_cell_angle_beta 90
_cell_angle_gamma 120
_cell_formula_units_Z 3
_cell_length_a 11.314(3)
_cell_length_b 11.314(3)
_cell_length_c 17.897(4)
_cell_measurement_reflns_used 25
_cell_measurement_temperature 291(2)
_cell_measurement_theta_max 15
_cell_measurement_theta_min 10
_cell_measurement_wavelength 0.71073
_cell_volume 1984.0(9)
_computing_cell_refinement 'CAD4 Express (Enraf Nonius, 1994)'
_computing_data_collection 'CAD4 Express (Enraf Nonius, 1994)'
_computing_data_reduction 'XCAD4 (Harms & Wocadlo, 1995)'
_computing_molecular_graphics 'Ortep-3 for Windows (Farrugia, 1997)'
_computing_publication_material 'WinGX publication routines (Farrugia, 1999)'
_computing_structure_refinement 'SHELXL-97 (Sheldrick, 2008)'
_computing_structure_solution 'SIR2004 (Giacovazzo et al, 2004)'
_diffrn_ambient_temperature 291(2)
_diffrn_detector 'scintillation LiI'
_diffrn_detector_dtime 1.195
_diffrn_measured_fraction_theta_full 1
_diffrn_measured_fraction_theta_max 1.001
_diffrn_measurement_device '\k-geometry diffractometer'
_diffrn_measurement_device_type 'Enraf Nonius TurboCAD4'
_diffrn_measurement_method 'non-profiled \w/2\t scans'
_diffrn_orient_matrix_type
;
  x-axis points to radiation source
  the matrix is specified in reciprocal space
;
_diffrn_orient_matrix_UB_11 0.050871
_diffrn_orient_matrix_UB_12 -0.037418
_diffrn_orient_matrix_UB_13 -0.027621
_diffrn_orient_matrix_UB_21 -0.082875
_diffrn_orient_matrix_UB_22 -0.057643
_diffrn_orient_matrix_UB_23 -0.031008
_diffrn_orient_matrix_UB_31 0.030942
_diffrn_orient_matrix_UB_32 0.075493
_diffrn_orient_matrix_UB_33 -0.037387
_diffrn_radiation_monochromator graphite
_diffrn_radiation_probe x-ray
_diffrn_radiation_type MoK\a
_diffrn_radiation_wavelength 0.71073
_diffrn_reflns_av_R_equivalents 0.0671
_diffrn_reflns_av_unetI/netI 0.0976
_diffrn_reflns_limit_h_max 6
_diffrn_reflns_limit_h_min 0
_diffrn_reflns_limit_k_max 11
_diffrn_reflns_limit_k_min -1
_diffrn_reflns_limit_l_max 21
_diffrn_reflns_limit_l_min -21
_diffrn_reflns_number 1471
_diffrn_reflns_theta_full 24.95
_diffrn_reflns_theta_max 24.95
_diffrn_reflns_theta_min 2.08
_diffrn_source 'Enraf Nonius FR590'
_diffrn_standards_decay_% 1
_diffrn_standards_interval_time 166
_diffrn_standards_number 3
_exptl_absorpt_coefficient_mu 1.913
_exptl_absorpt_correction_T_max 0.8251
_exptl_absorpt_correction_T_min 0.6868
_exptl_absorpt_correction_type psi-scan
_exptl_absorpt_process_details
;
North A.C.T., Phillips D.C. & Mathews F.S. (1968) Acta. Cryst. A24, 351
        Number of psi-scan sets used was   5
        Theta correction was applied.
        Averaged transmission function was used.
        No Fourier smoothing was applied.
;
_exptl_crystal_colour red
_exptl_crystal_density_diffrn 1.632
_exptl_crystal_density_method 'not measured'
_exptl_crystal_description prism
_exptl_crystal_F_000 999
_exptl_crystal_size_max 0.4
_exptl_crystal_size_mid 0.25
_exptl_crystal_size_min 0.15
_refine_diff_density_max 0.416
_refine_diff_density_min -0.354
_refine_diff_density_rms 0.083
_refine_ls_abs_structure_details 'Flack H D (1983), Acta Cryst. A39, 876-881'
_refine_ls_abs_structure_Flack -0.01(7)
_refine_ls_extinction_method none
_refine_ls_goodness_of_fit_ref 1.082
_refine_ls_hydrogen_treatment constr
_refine_ls_matrix_type full
_refine_ls_number_parameters 177
_refine_ls_number_reflns 1353
_refine_ls_number_restraints 0
_refine_ls_restrained_S_all 1.082
_refine_ls_R_factor_all 0.1393
_refine_ls_R_factor_gt 0.0554
_refine_ls_shift/su_max 0.006
_refine_ls_shift/su_mean 0
_refine_ls_structure_factor_coef Fsqd
_refine_ls_weighting_details 'calc w=1/[\s^2^(Fo^2^)+(0.0384P)^2^+1.9441P] where P=(Fo^2^+2Fc^2^)/3'
_refine_ls_weighting_scheme calc
_refine_ls_wR_factor_gt 0.0971
_refine_ls_wR_factor_ref 0.1175
_reflns_number_gt 813
_reflns_number_total 1353
_reflns_threshold_expression >2\s(I)
_cod_data_source_file om2002206_si_002.cif
_cod_data_source_block sffecu
_cod_original_cell_volume 1984.1(9)
_cod_original_formula_sum 'C32 H30 Cu1 Fe2 N2 O2'
_cod_database_code 4064620

loop_
_symmetry_equiv_pos_as_xyz
'x, y, z'
'-y, x-y, z+1/3'
'-x+y, -x, z+2/3'
'x-y, -y, -z+2/3'
'-x, -x+y, -z+1/3'
'y, x, -z'

loop_
_atom_site_label
_atom_site_type_symbol
_atom_site_fract_x
_atom_site_fract_y
_atom_site_fract_z
_atom_site_U_iso_or_equiv
_atom_site_adp_type
_atom_site_occupancy
_atom_site_symmetry_multiplicity
_atom_site_calc_flag
_atom_site_refinement_flags
Fe1 Fe 0.51638(16) 0.21923(18) 0.06230(8) 0.0624(6) Uani 1 1 d .
C1 C 0.4233(14) 0.0731(15) 0.1402(9) 0.085(4) Uani 1 1 d .
H1 H 0.4646 0.0323 0.1663 0.102 Uiso 1 1 calc R
C2 C 0.3542(17) 0.0265(17) 0.0742(9) 0.107(7) Uani 1 1 d .
H2 H 0.3379 -0.0522 0.0491 0.128 Uiso 1 1 calc R
C3 C 0.3127(14) 0.117(2) 0.0513(8) 0.094(5) Uani 1 1 d .
H3 H 0.2668 0.1114 0.0071 0.113 Uiso 1 1 calc R
C4 C 0.3516(12) 0.2197(16) 0.1060(8) 0.092(5) Uani 1 1 d .
H4 H 0.3343 0.2919 0.1053 0.11 Uiso 1 1 calc R
C5 C 0.4226(13) 0.1912(16) 0.1626(6) 0.085(4) Uani 1 1 d .
H5 H 0.4609 0.2413 0.2059 0.102 Uiso 1 1 calc R
C6 C 0.5911(12) 0.3089(15) -0.0377(7) 0.080(4) Uani 1 1 d .
H6 H 0.5388 0.304 -0.079 0.096 Uiso 1 1 calc R
C7 C 0.6325(12) 0.4084(13) 0.0213(6) 0.077(4) Uani 1 1 d .
H7 H 0.6124 0.4785 0.0248 0.093 Uiso 1 1 calc R
C8 C 0.7099(11) 0.3794(13) 0.0732(6) 0.063(3) Uani 1 1 d .
H8 H 0.7492 0.4269 0.1171 0.075 Uiso 1 1 calc R
C9 C 0.7161(10) 0.2662(14) 0.0461(5) 0.051(3) Uani 1 1 d .
C10 C 0.6413(10) 0.2209(14) -0.0236(6) 0.061(3) Uani 1 1 d .
C11 C 0.6299(13) 0.1041(13) -0.0668(5) 0.072(4) Uani 1 1 d .
H11A H 0.7029 0.1361 -0.1033 0.086 Uiso 1 1 calc R
H11B H 0.5435 0.0591 -0.0933 0.086 Uiso 1 1 calc R
C12 C 0.6387(12) 0.0047(12) -0.0137(6) 0.076(4) Uani 1 1 d .
H12A H 0.6501 -0.0616 -0.0425 0.091 Uiso 1 1 calc R
H12B H 0.5535 -0.0443 0.0136 0.091 Uiso 1 1 calc R
C13 C 0.7552(11) 0.0733(13) 0.0416(5) 0.054(3) Uani 1 1 d .
C14 C 0.7871(12) 0.1988(13) 0.0740(6) 0.058(3) Uani 1 1 d .
Cu1 Cu 1 0.20339(18) 0.1667 0.0555(6) Uani 1 2 d S
N1 N 0.9212(10) 0.0365(9) 0.1089(5) 0.061(2) Uani 1 1 d .
O1 O 0.8819(7) 0.2629(7) 0.1243(3) 0.055(2) Uani 1 1 d .
C15 C 0.8178(13) -0.0014(12) 0.0618(6) 0.062(3) Uani 1 1 d .
H15 H 0.7833 -0.087 0.04 0.074 Uiso 1 1 calc R
C16 C 0.9727(13) -0.0546(13) 0.1272(6) 0.083(4) Uani 1 1 d .
H16A H 1.0448 -0.0402 0.0927 0.099 Uiso 1 1 calc R
H16B H 0.8999 -0.1487 0.1227 0.099 Uiso 1 1 calc R

loop_
_atom_site_aniso_label
_atom_site_aniso_U_11
_atom_site_aniso_U_22
_atom_site_aniso_U_33
_atom_site_aniso_U_23
_atom_site_aniso_U_13
_atom_site_aniso_U_12
Fe1 0.0415(10) 0.0793(13) 0.0470(8) -0.0037(9) -0.0044(8) 0.0155(10)
C1 0.072(11) 0.082(10) 0.096(10) 0.023(9) 0.023(9) 0.035(9)
C2 0.074(13) 0.083(13) 0.084(13) -0.031(10) 0.016(9) -0.021(10)
C3 0.053(9) 0.134(16) 0.065(9) -0.022(11) -0.010(7) 0.024(10)
C4 0.050(9) 0.139(15) 0.096(10) -0.007(11) 0.015(8) 0.055(10)
C5 0.061(9) 0.123(14) 0.049(7) -0.019(8) 0.007(7) 0.030(9)
C6 0.047(8) 0.112(12) 0.054(7) 0.009(8) -0.010(6) 0.018(8)
C7 0.063(9) 0.078(9) 0.080(8) 0.009(7) -0.024(7) 0.026(7)
C8 0.051(8) 0.064(9) 0.055(7) 0.002(6) -0.001(6) 0.015(7)
C9 0.042(6) 0.063(8) 0.041(6) 0.018(6) -0.005(5) 0.019(7)
C10 0.039(7) 0.087(10) 0.051(6) 0.004(8) -0.006(5) 0.027(7)
C11 0.058(8) 0.097(10) 0.045(7) 0.001(7) 0.001(6) 0.028(8)
C12 0.062(9) 0.083(10) 0.058(7) -0.017(7) -0.008(7) 0.017(8)
C13 0.057(8) 0.064(8) 0.035(6) 0.000(6) -0.002(5) 0.025(7)
C14 0.051(8) 0.066(9) 0.040(6) 0.010(6) 0.013(6) 0.016(8)
Cu1 0.0468(13) 0.0641(10) 0.0499(10) 0.0005(5) 0.0010(10) 0.0234(6)
N1 0.055(7) 0.053(6) 0.063(6) -0.009(5) 0.003(5) 0.019(6)
O1 0.048(5) 0.064(5) 0.047(4) -0.008(4) -0.010(4) 0.022(4)
C15 0.062(8) 0.045(8) 0.057(7) -0.003(6) 0.017(7) 0.011(7)
C16 0.074(10) 0.073(9) 0.107(10) -0.005(8) -0.004(8) 0.042(8)

loop_
_atom_type_symbol
_atom_type_description
_atom_type_scat_dispersion_real
_atom_type_scat_dispersion_imag
_atom_type_scat_source
C C 0.0033 0.0016 'International Tables Vol C Tables 4.2.6.8 and 6.1.1.4'
H H 0 0 'International Tables Vol C Tables 4.2.6.8 and 6.1.1.4'
N N 0.0061 0.0033 'International Tables Vol C Tables 4.2.6.8 and 6.1.1.4'
O O 0.0106 0.006 'International Tables Vol C Tables 4.2.6.8 and 6.1.1.4'
Fe Fe 0.3463 0.8444 'International Tables Vol C Tables 4.2.6.8 and 6.1.1.4'
Cu Cu 0.3201 1.2651 'International Tables Vol C Tables 4.2.6.8 and 6.1.1.4'

loop_
_geom_angle_atom_site_label_1
_geom_angle_atom_site_label_2
_geom_angle_atom_site_label_3
_geom_angle
_geom_angle_site_symmetry_1
_geom_angle_site_symmetry_3
C3 Fe1 C7 121.9(7) . .
C3 Fe1 C1 67.5(6) . .
C7 Fe1 C1 157.5(6) . .
C3 Fe1 C6 105.9(6) . .
C7 Fe1 C6 41.9(5) . .
C1 Fe1 C6 160.3(7) . .
C3 Fe1 C4 40.9(5) . .
C7 Fe1 C4 104.5(6) . .
C1 Fe1 C4 68.3(6) . .
C6 Fe1 C4 119.7(6) . .
C3 Fe1 C5 68.7(5) . .
C7 Fe1 C5 120.2(6) . .
C1 Fe1 C5 40.5(5) . .
C6 Fe1 C5 156.5(7) . .
C4 Fe1 C5 41.2(5) . .
C3 Fe1 C8 159.4(8) . .
C7 Fe1 C8 41.2(4) . .
C1 Fe1 C8 123.6(6) . .
C6 Fe1 C8 69.2(5) . .
C4 Fe1 C8 122.9(6) . .
C5 Fe1 C8 107.5(5) . .
C3 Fe1 C2 40.1(6) . .
C7 Fe1 C2 159.4(7) . .
C1 Fe1 C2 39.5(5) . .
C6 Fe1 C2 123.7(6) . .
C4 Fe1 C2 68.0(7) . .
C5 Fe1 C2 67.7(6) . .
C8 Fe1 C2 158.9(7) . .
C3 Fe1 C9 158.1(7) . .
C7 Fe1 C9 68.1(5) . .
C1 Fe1 C9 111.4(5) . .
C6 Fe1 C9 67.5(4) . .
C4 Fe1 C9 160.7(6) . .
C5 Fe1 C9 125.7(5) . .
C8 Fe1 C9 40.0(4) . .
C2 Fe1 C9 124.9(8) . .
C3 Fe1 C10 120.8(5) . .
C7 Fe1 C10 69.0(5) . .
C1 Fe1 C10 126.4(6) . .
C6 Fe1 C10 39.7(4) . .
C4 Fe1 C10 155.1(5) . .
C5 Fe1 C10 162.7(6) . .
C8 Fe1 C10 68.9(5) . .
C2 Fe1 C10 109.3(6) . .
C9 Fe1 C10 40.9(4) . .
C2 C1 C5 109.9(15) . .
C2 C1 Fe1 71.4(8) . .
C5 C1 Fe1 70.4(7) . .
C2 C1 H1 125.1 . .
C5 C1 H1 125.1 . .
Fe1 C1 H1 124.7 . .
C1 C2 C3 108.1(15) . .
C1 C2 Fe1 69.1(8) . .
C3 C2 Fe1 68.6(9) . .
C1 C2 H2 126 . .
C3 C2 H2 126 . .
Fe1 C2 H2 127.9 . .
C2 C3 C4 108.7(14) . .
C2 C3 Fe1 71.3(9) . .
C4 C3 Fe1 70.2(8) . .
C2 C3 H3 125.6 . .
C4 C3 H3 125.6 . .
Fe1 C3 H3 124.4 . .
C3 C4 C5 106.7(14) . .
C3 C4 Fe1 68.8(8) . .
C5 C4 Fe1 69.5(7) . .
C3 C4 H4 126.7 . .
C5 C4 H4 126.7 . .
Fe1 C4 H4 126.5 . .
C1 C5 C4 106.6(13) . .
C1 C5 Fe1 69.1(7) . .
C4 C5 Fe1 69.3(6) . .
C1 C5 H5 126.7 . .
C4 C5 H5 126.7 . .
Fe1 C5 H5 126.5 . .
C10 C6 C7 109.6(11) . .
C10 C6 Fe1 72.5(7) . .
C7 C6 Fe1 68.5(6) . .
C10 C6 H6 125.2 . .
C7 C6 H6 125.2 . .
Fe1 C6 H6 125.4 . .
C8 C7 C6 107.2(12) . .
C8 C7 Fe1 70.5(7) . .
C6 C7 Fe1 69.6(7) . .
C8 C7 H7 126.4 . .
C6 C7 H7 126.4 . .
Fe1 C7 H7 125.1 . .
C9 C8 C7 107.6(11) . .
C9 C8 Fe1 71.2(7) . .
C7 C8 Fe1 68.4(7) . .
C9 C8 H8 126.2 . .
C7 C8 H8 126.2 . .
Fe1 C8 H8 125.9 . .
C8 C9 C14 131.0(11) . .
C8 C9 C10 109.5(11) . .
C14 C9 C10 119.4(13) . .
C8 C9 Fe1 68.8(7) . .
C14 C9 Fe1 129.8(8) . .
C10 C9 Fe1 70.1(6) . .
C6 C10 C9 106.1(12) . .
C6 C10 C11 131.1(10) . .
C9 C10 C11 122.7(12) . .
C6 C10 Fe1 67.9(7) . .
C9 C10 Fe1 69.0(6) . .
C11 C10 Fe1 128.5(8) . .
C10 C11 C12 109.1(9) . .
C10 C11 H11A 109.9 . .
C12 C11 H11A 109.9 . .
C10 C11 H11B 109.9 . .
C12 C11 H11B 109.9 . .
H11A C11 H11B 108.3 . .
C11 C12 C13 113.1(10) . .
C11 C12 H12A 108.9 . .
C13 C12 H12A 108.9 . .
C11 C12 H12B 108.9 . .
C13 C12 H12B 108.9 . .
H12A C12 H12B 107.8 . .
C15 C13 C14 123.7(10) . .
C15 C13 C12 115.7(11) . .
C14 C13 C12 120.3(11) . .
O1 C14 C13 124.7(11) . .
O1 C14 C9 117.7(11) . .
C13 C14 C9 117.5(11) . .
O1 Cu1 O1 91.8(4) . 5_765
O1 Cu1 N1 165.6(3) . 5_765
O1 Cu1 N1 93.9(4) 5_765 5_765
O1 Cu1 N1 93.9(4) . .
O1 Cu1 N1 165.6(3) 5_765 .
N1 Cu1 N1 83.7(6) 5_765 .
C15 N1 C16 121.1(9) . .
C15 N1 Cu1 123.8(9) . .
C16 N1 Cu1 114.7(8) . .
C14 O1 Cu1 126.7(7) . .
N1 C15 C13 127.0(11) . .
N1 C15 H15 116.5 . .
C13 C15 H15 116.5 . .
N1 C16 C16 109.6(7) . 5_765
N1 C16 H16A 109.8 . .
C16 C16 H16A 109.8 5_765 .
N1 C16 H16B 109.8 . .
C16 C16 H16B 109.8 5_765 .
H16A C16 H16B 108.2 . .

loop_
_geom_bond_atom_site_label_1
_geom_bond_atom_site_label_2
_geom_bond_distance
_geom_bond_site_symmetry_2
Fe1 C3 2.006(14) .
Fe1 C7 2.009(12) .
Fe1 C1 2.012(12) .
Fe1 C6 2.023(11) .
Fe1 C4 2.024(11) .
Fe1 C5 2.028(11) .
Fe1 C8 2.037(11) .
Fe1 C2 2.041(14) .
Fe1 C9 2.067(10) .
Fe1 C10 2.082(11) .
C1 C2 1.368(17) .
C1 C5 1.399(18) .
C1 H1 0.93 .
C2 C3 1.39(2) .
C2 H2 0.93 .
C3 C4 1.409(19) .
C3 H3 0.93 .
C4 C5 1.427(17) .
C4 H4 0.93 .
C5 H5 0.93 .
C6 C10 1.394(16) .
C6 C7 1.441(16) .
C6 H6 0.93 .
C7 C8 1.423(14) .
C7 H7 0.93 .
C8 C9 1.404(15) .
C8 H8 0.93 .
C9 C14 1.444(15) .
C9 C10 1.449(13) .
C10 C11 1.480(15) .
C11 C12 1.513(15) .
C11 H11A 0.97 .
C11 H11B 0.97 .
C12 C13 1.516(14) .
C12 H12A 0.97 .
C12 H12B 0.97 .
C13 C15 1.395(15) .
C13 C14 1.404(15) .
C14 O1 1.308(13) .
Cu1 O1 1.927(7) .
Cu1 O1 1.927(7) 5_765
Cu1 N1 1.936(9) 5_765
Cu1 N1 1.936(8) .
N1 C15 1.326(14) .
N1 C16 1.453(13) .
C15 H15 0.93 .
C16 C16 1.51(2) 5_765
C16 H16A 0.97 .
C16 H16B 0.97 .
